data_7046724
loop_
_publ_author_name
'Ni, Lubin'
'Zhao, Hongxia'
'Tao, Li'
'Li, Xing'
'Zhou, Zhaohui'
'Sun, Yun'
'Chen, Chong'
'Wei, Duo'
'Liu, Yanqing'
'Diao, Guowang'

_publ_section_title
;
 Synthesis, in vitro cytotoxicity, and structure-activity relationships
 (SAR) of multidentate oxidovanadium(iv) complexes as anticancer agents.
;
_journal_issue 30
_journal_name_full 'Dalton transactions (Cambridge, England : 2003)'
_journal_page_first 10035
_journal_page_last 10045
_journal_paper_doi 10.1039/c8dt01778f
_journal_volume 47
_journal_year 2018
_chemical_formula_sum 'C18 H21 N3 O10 V'
_chemical_formula_weight 490.32
_space_group_crystal_system monoclinic
_space_group_IT_number 14
_space_group_name_Hall '-P 2ybc'
_space_group_name_H-M_alt 'P 1 21/c 1'
_symmetry_space_group_name_Hall '-P 2ybc'
_symmetry_space_group_name_H-M 'P 1 21/c 1'
_atom_sites_solution_hydrogens mixed
_audit_creation_method SHELXL-2014/7
_audit_update_record
;
2018-05-25 deposited with the CCDC.
2018-06-19 downloaded from the CCDC.
;
_cell_angle_alpha 90
_cell_angle_beta 106.358(4)
_cell_angle_gamma 90
_cell_formula_units_Z 4
_cell_length_a 8.1624(3)
_cell_length_b 23.3551(8)
_cell_length_c 11.0452(4)
_cell_measurement_reflns_used 1052
_cell_measurement_temperature 293(2)
_cell_measurement_theta_max 24.3170
_cell_measurement_theta_min 3.3190
_cell_volume 2020.35(13)
_computing_cell_refinement 'Bruker SAINT'
_computing_data_collection 'Bruker APEX2'
_computing_data_reduction 'Bruker SAINT'
_computing_molecular_graphics 'Bruker SHELXTL'
_computing_publication_material 'Bruker SHELXTL'
_computing_structure_refinement 'SHELXL-2014/7 (Sheldrick, 2014)'
_computing_structure_solution 'SHELXL-2014/7 (Sheldrick, 2014)'
_diffrn_ambient_temperature 293(2)
_diffrn_measured_fraction_theta_full 0.999
_diffrn_measured_fraction_theta_max 0.999
_diffrn_measurement_device_type graphite
_diffrn_radiation_type MoK\a
_diffrn_radiation_wavelength 0.71073
_diffrn_reflns_av_R_equivalents 0.0352
_diffrn_reflns_av_unetI/netI 0.0522
_diffrn_reflns_Laue_measured_fraction_full 0.999
_diffrn_reflns_Laue_measured_fraction_max 0.999
_diffrn_reflns_limit_h_max 9
_diffrn_reflns_limit_h_min -10
_diffrn_reflns_limit_k_max 12
_diffrn_reflns_limit_k_min -28
_diffrn_reflns_limit_l_max 13
_diffrn_reflns_limit_l_min -8
_diffrn_reflns_number 8402
_diffrn_reflns_point_group_measured_fraction_full 0.999
_diffrn_reflns_point_group_measured_fraction_max 0.999
_diffrn_reflns_theta_full 25.242
_diffrn_reflns_theta_max 26.000
_diffrn_reflns_theta_min 2.899
_diffrn_source 'fine-focus sealed tube'
_exptl_absorpt_coefficient_mu 0.555
_exptl_absorpt_correction_T_max 0.788
_exptl_absorpt_correction_T_min 0.729
_exptl_absorpt_correction_type multi-scan
_exptl_absorpt_process_details
;
CrysAlisPro, Oxford Diffraction Ltd.,
Version 1.171.33.52 (release 06-11-2009 CrysAlis171 .NET)
(compiled Nov  6 2009,16:24:50)
Empirical absorption correction using spherical harmonics,
 implemented in SCALE3 ABSPACK scaling algorithm.
;
_exptl_crystal_colour green
_exptl_crystal_density_diffrn 1.612
_exptl_crystal_density_method 'not measured'
_exptl_crystal_description Block
_exptl_crystal_F_000 1012
_exptl_crystal_size_max 0.200
_exptl_crystal_size_mid 0.200
_exptl_crystal_size_min 0.200
_refine_diff_density_max 0.301
_refine_diff_density_min -0.433
_refine_diff_density_rms 0.060
_refine_ls_extinction_method none
_refine_ls_goodness_of_fit_ref 1.046
_refine_ls_hydrogen_treatment mixed
_refine_ls_matrix_type full
_refine_ls_number_parameters 309
_refine_ls_number_reflns 3960
_refine_ls_number_restraints 9
_refine_ls_restrained_S_all 1.046
_refine_ls_R_factor_all 0.0531
_refine_ls_R_factor_gt 0.0404
_refine_ls_shift/su_max 0.001
_refine_ls_shift/su_mean 0.000
_refine_ls_structure_factor_coef Fsqd
_refine_ls_weighting_details 'w=1/[\s^2^(Fo^2^)+(0.0301P)^2^+0.9520P] where P=(Fo^2^+2Fc^2^)/3'
_refine_ls_weighting_scheme calc
_refine_ls_wR_factor_gt 0.0844
_refine_ls_wR_factor_ref 0.0895
_reflns_Friedel_coverage 0.000
_reflns_number_gt 3292
_reflns_number_total 3960
_reflns_threshold_expression 'I > 2\s(I)'
_cod_data_source_file c8dt01778f2.cif
_cod_data_source_block l_CCDC1
_cod_depositor_comments 'Adding full bibliography for 7046723--7046725.cif.'
_cod_database_code 7046724
_shelx_shelxl_version_number 2014/7
_shelx_space_group_comment
;
The symmetry employed for this shelxl refinement is uniquely defined
by the following loop, which should always be used as a source of
symmetry information in preference to the above space-group names.
They are only intended as comments.
;
_shelx_estimated_absorpt_t_min 0.897
_shelx_estimated_absorpt_t_max 0.897
_exptl_absorpt_special_details
;
 ?
;

loop_
_space_group_symop_operation_xyz
'x, y, z'
'-x, y+1/2, -z+1/2'
'-x, -y, -z'
'x, -y-1/2, z-1/2'

loop_
_atom_site_label
_atom_site_type_symbol
_atom_site_fract_x
_atom_site_fract_y
_atom_site_fract_z
_atom_site_U_iso_or_equiv
_atom_site_adp_type
_atom_site_occupancy
_atom_site_site_symmetry_order
_atom_site_calc_flag
_atom_site_refinement_flags_posn
_atom_site_refinement_flags_adp
V1 V 0.25329(5) 0.69007(2) 0.48098(3) 0.01277(11) Uani 1 1 d . .
O3 O 0.17609(19) 0.69125(7) 0.63766(13) 0.0164(3) Uani 1 1 d . .
O5 O 0.28833(19) 0.60480(7) 0.49630(15) 0.0184(4) Uani 1 1 d . .
O1 O 0.20316(19) 0.68241(7) 0.29247(14) 0.0170(4) Uani 1 1 d . .
O4 O -0.0360(2) 0.69548(7) 0.72636(14) 0.0215(4) Uani 1 1 d . .
O6 O 0.1843(2) 0.51643(7) 0.45718(16) 0.0242(4) Uani 1 1 d . .
O2 O 0.0130(2) 0.67387(8) 0.10343(14) 0.0230(4) Uani 1 1 d . .
N1 N -0.0237(2) 0.65527(8) 0.41815(16) 0.0125(4) Uani 1 1 d . .
N2 N 0.4085(2) 1.12503(9) 0.48612(18) 0.0193(4) Uani 1 1 d . .
H2A H 0.4255 1.1208 0.4133 0.023 Uiso 1 1 calc R U
C2 C 0.0508(3) 0.67547(10) 0.2202(2) 0.0155(5) Uani 1 1 d . .
C17 C 0.2949(3) 1.02878(11) 0.4644(2) 0.0182(5) Uani 1 1 d . .
C3 C -0.1100(3) 0.68355(10) 0.50266(19) 0.0151(5) Uani 1 1 d . .
H3A H -0.2064 0.6606 0.5091 0.018 Uiso 1 1 calc R U
H3B H -0.1523 0.7208 0.4690 0.018 Uiso 1 1 calc R U
C6 C 0.1651(3) 0.56843(10) 0.4637(2) 0.0163(5) Uani 1 1 d . .
C4 C 0.0173(3) 0.69038(10) 0.6325(2) 0.0151(5) Uani 1 1 d . .
C1 C -0.0910(3) 0.67024(11) 0.2836(2) 0.0180(5) Uani 1 1 d . .
H1A H -0.1521 0.7063 0.2760 0.022 Uiso 1 1 calc R U
H1B H -0.1710 0.6410 0.2411 0.022 Uiso 1 1 calc R U
C5 C -0.0143(3) 0.59242(10) 0.4377(2) 0.0187(5) Uani 1 1 d . .
H5A H -0.0869 0.5739 0.3631 0.022 Uiso 1 1 calc R U
H5B H -0.0586 0.5831 0.5081 0.022 Uiso 1 1 calc R U
C10 C 0.3142(3) 1.08730(11) 0.6550(2) 0.0220(5) Uani 1 1 d . .
C8 C 0.4287(3) 1.18266(12) 0.6647(3) 0.0299(6) Uani 1 1 d . .
H8A H 0.4587 1.2172 0.7068 0.036 Uiso 1 1 calc R U
C15 C 0.2223(3) 0.92929(12) 0.3342(3) 0.0352(7) Uani 1 1 d . .
H15A H 0.2003 0.8957 0.2872 0.042 Uiso 1 1 calc R U
N3 N 0.3198(3) 1.02687(9) 0.34810(18) 0.0234(5) Uani 1 1 d . .
C13 C 0.2318(3) 0.98271(11) 0.5206(2) 0.0250(6) Uani 1 1 d . .
C18 C 0.3384(3) 1.08092(11) 0.5347(2) 0.0174(5) Uani 1 1 d . .
C14 C 0.1948(3) 0.93208(12) 0.4502(3) 0.0328(6) Uani 1 1 d . .
H14A H 0.1517 0.9005 0.4825 0.039 Uiso 1 1 calc R U
C9 C 0.3608(3) 1.13917(12) 0.7189(2) 0.0277(6) Uani 1 1 d . .
H9A H 0.3457 1.1442 0.7985 0.033 Uiso 1 1 calc R U
C16 C 0.2843(3) 0.97781(12) 0.2867(2) 0.0311(6) Uani 1 1 d . .
H16A H 0.3015 0.9753 0.2072 0.037 Uiso 1 1 calc R U
C12 C 0.2096(3) 0.99011(13) 0.6439(3) 0.0326(7) Uani 1 1 d . .
H12A H 0.1683 0.9597 0.6811 0.039 Uiso 1 1 calc R U
C7 C 0.4518(3) 1.17437(11) 0.5463(2) 0.0266(6) Uani 1 1 d . .
H7A H 0.4979 1.2035 0.5088 0.032 Uiso 1 1 calc R U
C11 C 0.2466(3) 1.03946(13) 0.7071(2) 0.0301(6) Uani 1 1 d . .
H11A H 0.2283 1.0429 0.7861 0.036 Uiso 1 1 calc R U
O1W O 0.1552(2) 0.77038(7) 0.44778(14) 0.0178(4) Uani 1 1 d D .
H1WA H 0.0993 0.7731 0.3737 0.027 Uiso 1 1 calc DR U
O7 O 0.45299(19) 0.70464(7) 0.52696(15) 0.0207(4) Uani 1 1 d . .
O3W O 0.5030(3) 1.13906(10) 0.27198(18) 0.0376(5) Uani 1 1 d D .
O2W O 0.5945(2) 0.57441(9) 0.44902(19) 0.0337(5) Uani 1 1 d D .
H1WB H 0.117(3) 0.7896(12) 0.4984(13) 0.057(11) Uiso 1 1 d D .
H3WB H 0.597(2) 1.1547(12) 0.273(3) 0.055(11) Uiso 1 1 d D .
H2WB H 0.636(3) 0.5414(7) 0.472(3) 0.046(10) Uiso 1 1 d D .
H3WA H 0.476(4) 1.1142(12) 0.213(3) 0.072(13) Uiso 1 1 d D .
H2WA H 0.502(2) 0.5785(11) 0.468(3) 0.044(9) Uiso 1 1 d D .

loop_
_atom_site_aniso_label
_atom_site_aniso_U_11
_atom_site_aniso_U_22
_atom_site_aniso_U_33
_atom_site_aniso_U_23
_atom_site_aniso_U_13
_atom_site_aniso_U_12
V1 0.01199(19) 0.0140(2) 0.01224(19) 0.00097(16) 0.00321(14) -0.00108(16)
O3 0.0174(8) 0.0194(9) 0.0119(7) 0.0011(7) 0.0033(6) -0.0020(7)
O5 0.0161(8) 0.0148(9) 0.0243(9) 0.0025(7) 0.0057(7) 0.0011(7)
O1 0.0168(8) 0.0204(9) 0.0161(8) -0.0008(7) 0.0084(6) 0.0002(7)
O4 0.0252(9) 0.0284(10) 0.0132(8) -0.0040(7) 0.0091(7) -0.0048(8)
O6 0.0305(10) 0.0141(9) 0.0318(10) -0.0011(8) 0.0149(8) 0.0013(8)
O2 0.0310(10) 0.0275(10) 0.0116(8) -0.0004(7) 0.0078(7) -0.0046(8)
N1 0.0144(9) 0.0145(10) 0.0092(9) -0.0001(8) 0.0042(7) 0.0007(8)
N2 0.0192(10) 0.0220(12) 0.0155(10) 0.0004(9) 0.0028(8) -0.0020(9)
C2 0.0220(12) 0.0117(12) 0.0140(11) 0.0003(9) 0.0071(9) 0.0003(10)
C17 0.0145(11) 0.0209(13) 0.0168(11) 0.0004(10) 0.0004(9) 0.0013(10)
C3 0.0142(11) 0.0207(13) 0.0115(10) -0.0023(10) 0.0054(9) -0.0003(10)
C6 0.0229(12) 0.0173(13) 0.0118(11) 0.0015(10) 0.0097(9) 0.0008(10)
C4 0.0208(12) 0.0108(11) 0.0138(11) 0.0004(10) 0.0052(9) -0.0019(10)
C1 0.0166(11) 0.0269(14) 0.0100(10) -0.0003(10) 0.0028(9) -0.0021(10)
C5 0.0192(12) 0.0154(12) 0.0223(12) -0.0015(10) 0.0073(10) -0.0036(10)
C10 0.0172(12) 0.0315(15) 0.0168(12) -0.0024(11) 0.0040(9) 0.0014(11)
C8 0.0293(14) 0.0256(15) 0.0299(14) -0.0112(12) 0.0002(11) 0.0001(12)
C15 0.0342(15) 0.0210(15) 0.0400(17) -0.0081(13) -0.0065(13) 0.0021(12)
N3 0.0287(11) 0.0220(12) 0.0175(10) 0.0000(9) 0.0032(9) 0.0019(9)
C13 0.0210(13) 0.0250(15) 0.0261(13) 0.0055(12) 0.0020(10) -0.0032(11)
C18 0.0135(11) 0.0210(13) 0.0162(11) 0.0025(10) 0.0017(9) 0.0005(10)
C14 0.0290(14) 0.0205(15) 0.0437(17) 0.0050(13) 0.0018(12) -0.0027(12)
C9 0.0233(13) 0.0401(18) 0.0185(12) -0.0065(12) 0.0041(10) 0.0064(12)
C16 0.0385(16) 0.0304(16) 0.0176(13) -0.0071(12) -0.0030(11) 0.0051(13)
C12 0.0328(15) 0.0340(17) 0.0331(15) 0.0103(14) 0.0128(12) -0.0057(13)
C7 0.0237(13) 0.0227(14) 0.0308(14) 0.0007(12) 0.0033(11) -0.0049(11)
C11 0.0309(14) 0.0413(18) 0.0211(13) 0.0056(13) 0.0121(11) -0.0008(13)
O1W 0.0239(9) 0.0180(9) 0.0116(8) 0.0005(7) 0.0053(7) 0.0027(7)
O7 0.0157(8) 0.0220(10) 0.0234(9) 0.0044(8) 0.0037(7) -0.0014(7)
O3W 0.0340(12) 0.0557(15) 0.0295(11) -0.0086(11) 0.0194(9) -0.0195(11)
O2W 0.0246(10) 0.0392(13) 0.0424(12) 0.0137(10) 0.0177(9) 0.0110(9)

loop_
_atom_type_symbol
_atom_type_description
_atom_type_scat_dispersion_real
_atom_type_scat_dispersion_imag
_atom_type_scat_source
C C 0.0033 0.0016 'International Tables Vol C Tables 4.2.6.8 and 6.1.1.4'
H H 0.0000 0.0000 'International Tables Vol C Tables 4.2.6.8 and 6.1.1.4'
N N 0.0061 0.0033 'International Tables Vol C Tables 4.2.6.8 and 6.1.1.4'
O O 0.0106 0.0060 'International Tables Vol C Tables 4.2.6.8 and 6.1.1.4'
V V 0.3005 0.5294 'International Tables Vol C Tables 4.2.6.8 and 6.1.1.4'

loop_
_geom_angle_atom_site_label_1
_geom_angle_atom_site_label_2
_geom_angle_atom_site_label_3
_geom_angle
O7 V1 O3 105.25(7)
O7 V1 O5 94.34(8)
O3 V1 O5 90.73(6)
O7 V1 O1 103.83(7)
O3 V1 O1 150.85(6)
O5 V1 O1 88.95(7)
O7 V1 O1W 100.08(8)
O3 V1 O1W 86.53(6)
O5 V1 O1W 165.53(7)
O1 V1 O1W 86.58(6)
O7 V1 N1 171.73(8)
O3 V1 N1 75.26(6)
O5 V1 N1 77.39(6)
O1 V1 N1 76.24(6)
O1W V1 N1 88.18(7)
C4 O3 V1 121.49(13)
C6 O5 V1 123.22(14)
C2 O1 V1 122.18(13)
C1 N1 C3 115.03(18)
C1 N1 C5 111.76(18)
C3 N1 C5 111.46(17)
C1 N1 V1 105.89(12)
C3 N1 V1 104.67(13)
C5 N1 V1 107.31(13)
C7 N2 C18 122.8(2)
O2 C2 O1 124.3(2)
O2 C2 C1 118.7(2)
O1 C2 C1 117.02(19)
N3 C17 C13 124.2(2)
N3 C17 C18 117.4(2)
C13 C17 C18 118.4(2)
N1 C3 C4 108.77(18)
O6 C6 O5 124.4(2)
O6 C6 C5 119.1(2)
O5 C6 C5 116.4(2)
O4 C4 O3 123.5(2)
O4 C4 C3 119.4(2)
O3 C4 C3 117.14(18)
N1 C1 C2 111.63(18)
N1 C5 C6 113.62(18)
C9 C10 C18 118.5(2)
C9 C10 C11 123.6(2)
C18 C10 C11 117.9(2)
C9 C8 C7 119.1(2)
C14 C15 C16 119.0(3)
C16 N3 C17 116.4(2)
C14 C13 C17 116.7(2)
C14 C13 C12 124.3(2)
C17 C13 C12 119.0(2)
N2 C18 C10 118.7(2)
N2 C18 C17 119.8(2)
C10 C18 C17 121.5(2)
C15 C14 C13 119.7(3)
C8 C9 C10 120.5(2)
N3 C16 C15 124.0(2)
C11 C12 C13 121.9(2)
N2 C7 C8 120.4(2)
C12 C11 C10 121.2(2)

loop_
_geom_bond_atom_site_label_1
_geom_bond_atom_site_label_2
_geom_bond_distance
V1 O7 1.6013(16)
V1 O3 2.0018(15)
V1 O5 2.0122(16)
V1 O1 2.0136(15)
V1 O1W 2.0317(17)
V1 N1 2.3172(18)
O3 C4 1.282(3)
O5 C6 1.288(3)
O1 C2 1.285(3)
O4 C4 1.238(3)
O6 C6 1.229(3)
O2 C2 1.240(3)
N1 C1 1.474(3)
N1 C3 1.475(3)
N1 C5 1.483(3)
N2 C7 1.328(3)
N2 C18 1.360(3)
C2 C1 1.517(3)
C17 N3 1.357(3)
C17 C13 1.410(3)
C17 C18 1.434(3)
C3 C4 1.524(3)
C6 C5 1.518(3)
C10 C9 1.399(4)
C10 C18 1.405(3)
C10 C11 1.436(4)
C8 C9 1.372(4)
C8 C7 1.386(4)
C15 C14 1.364(4)
C15 C16 1.401(4)
N3 C16 1.321(3)
C13 C14 1.401(4)
C13 C12 1.434(4)
C12 C11 1.337(4)
